data_1521733
loop_
_publ_author_name
'Pelloquin, D.'
'Wahl, A.'
'Michel, C.'
'Masset, A.C.'
'Raveau, B.'
'Maignan, A.'

_publ_section_title
;
 A novel mixed valent chromium-layered oxide with peculiar magnetic
 properties: Sr4.5 Cr2.5 O9
;
_journal_name_full 'Journal of Solid State Chemistry'
_journal_page_first 375
_journal_page_last 383
_journal_volume 154
_journal_year 2000
_chemical_formula_sum 'Cr2.5 O9 Sr4.5'
_chemical_name_systematic 'Sr4.5 Cr2.5 O9'
_space_group_IT_number 36
_symmetry_space_group_name_Hall 'A -2 2a'
_symmetry_space_group_name_H-M 'A 21 a m'
_cell_angle_alpha 90
_cell_angle_beta 90
_cell_angle_gamma 90
_cell_formula_units_Z 8
_cell_length_a 10.7959
_cell_length_b 5.4012
_cell_length_c 30.07549
_cell_volume 1753.726
_citation_journal_id_ASTM JSSCBI
_cod_data_source_file Pelloquin_JSSCBI_2000_1997.cif
_cod_data_source_block Cr2.5O9Sr4.5
_cod_original_sg_symbol_Hall 'C 2c -2 (z,y,-x)'
_cod_database_code 1521733

loop_
_symmetry_equiv_pos_as_xyz
x,y,z
x+1/2,-y,-z
x,y,-z
x+1/2,-y,z
x,y+1/2,z+1/2
x+1/2,-y+1/2,-z+1/2
x,y+1/2,-z+1/2
x+1/2,-y+1/2,z+1/2

loop_
_atom_site_label
_atom_site_type_symbol
_atom_site_fract_x
_atom_site_fract_y
_atom_site_fract_z
_atom_site_occupancy
_atom_site_U_iso_or_equiv
O4 O-2 0.277 0.555 0.0503 1 0.0
O1 O-2 0.05 0.5 0 1 0.0
O3 O-2 0 0 0.075 1 0.0
Sr2 Sr+2 0 0.5 0.0841 1 0.0
Sr3 Sr+2 0.25 0 0.0844 1 0.0
Sr5 Sr+2 0.25 0 0.2048 1 0.0
O2 O-2 0.25 0.1 0 1 0.0
Cr1 Cr+6 0.236 0.473 0 1 0.0
O6 O-2 0.25 0.5 0.215 1 0.0
Sr1 Sr+2 0 0 0 1 0.0
O5 O-2 0 0 0.213 1 0.0
O8 O-2 0.125 0.75 0.139 1 0.0
O7 O-2 0.125 0.25 0.153 1 0.0
O10 O-2 0.375 0.75 0.142 1 0.0
O9 O-2 0.375 0.25 0.143 1 0.0
Cr2 Cr+3 0 0 0.1457 1 0.0
Sr4 Sr+2 0 0.5 0.2053 1 0.0
Cr3 Cr+3 0.25 0.5 0.1522 1 0.0
